data_7128562
loop_
_publ_author_name
'Fang, Lili'
'Fan, Shuaixin'
'Wu, Weiping'
'Li, Tielei'
'Zhu, Jin'

_publ_section_title
;
 Ruthenium-catalyzed room-temperature coupling of \a-keto sulfoxonium
 ylides and cyclopropanols for \d-diketone synthesis.
;
_journal_issue 60
_journal_name_full 'Chemical communications (Cambridge, England)'
_journal_page_first 7386
_journal_page_last 7389
_journal_paper_doi 10.1039/d1cc02576g
_journal_volume 57
_journal_year 2021
_chemical_formula_moiety 'C19 H14 Br2 N2'
_chemical_formula_sum 'C19 H14 Br2 N2'
_chemical_formula_weight 430.14
_space_group_crystal_system monoclinic
_space_group_IT_number 14
_space_group_name_Hall '-P 2ybc'
_space_group_name_H-M_alt 'P 1 21/c 1'
_atom_sites_solution_hydrogens geom
_audit_block_doi 10.5517/ccdc.csd.cc282cd4
_audit_creation_method SHELXL-2018/3
_audit_update_record
;
2021-06-02 deposited with the CCDC.	2021-06-28 downloaded from the CCDC.
;
_cell_angle_alpha 90
_cell_angle_beta 111.660(14)
_cell_angle_gamma 90
_cell_formula_units_Z 4
_cell_length_a 17.235(3)
_cell_length_b 5.7050(11)
_cell_length_c 18.500(4)
_cell_measurement_reflns_used 9984
_cell_measurement_temperature 173(2)
_cell_measurement_theta_max 68.33
_cell_measurement_theta_min 2.76
_cell_volume 1690.6(6)
_computing_structure_refinement 'SHELXL-2018/3 (Sheldrick, 2018)'
_computing_structure_solution 'SHELXT 2014/5 (Sheldrick, 2014)'
_diffrn_ambient_temperature 173(2)
_diffrn_measured_fraction_theta_full 0.998
_diffrn_measured_fraction_theta_max 0.997
_diffrn_measurement_device_type 'Bruker D8 Venture'
_diffrn_measurement_method '\f and \w scans'
_diffrn_radiation_type CuK\a
_diffrn_radiation_wavelength 1.54178
_diffrn_reflns_av_R_equivalents 0.0321
_diffrn_reflns_av_unetI/netI 0.0242
_diffrn_reflns_Laue_measured_fraction_full 0.998
_diffrn_reflns_Laue_measured_fraction_max 0.997
_diffrn_reflns_limit_h_max 20
_diffrn_reflns_limit_h_min -20
_diffrn_reflns_limit_k_max 6
_diffrn_reflns_limit_k_min -6
_diffrn_reflns_limit_l_max 22
_diffrn_reflns_limit_l_min -22
_diffrn_reflns_number 16744
_diffrn_reflns_point_group_measured_fraction_full 0.998
_diffrn_reflns_point_group_measured_fraction_max 0.997
_diffrn_reflns_theta_full 67.679
_diffrn_reflns_theta_max 68.276
_diffrn_reflns_theta_min 2.758
_exptl_absorpt_coefficient_mu 6.072
_exptl_absorpt_correction_type none
_exptl_crystal_colour colorless
_exptl_crystal_density_diffrn 1.690
_exptl_crystal_description block
_exptl_crystal_F_000 848
_exptl_crystal_size_max 0.180
_exptl_crystal_size_mid 0.160
_exptl_crystal_size_min 0.150
_exptl_transmission_factor_max 0.7531
_exptl_transmission_factor_min 0.5428
_refine_diff_density_max 0.542
_refine_diff_density_min -0.573
_refine_diff_density_rms 0.053
_refine_ls_extinction_method none
_refine_ls_goodness_of_fit_ref 1.059
_refine_ls_hydrogen_treatment constr
_refine_ls_matrix_type full
_refine_ls_number_parameters 208
_refine_ls_number_reflns 3084
_refine_ls_number_restraints 0
_refine_ls_restrained_S_all 1.059
_refine_ls_R_factor_all 0.0256
_refine_ls_R_factor_gt 0.0241
_refine_ls_shift/su_max 0.001
_refine_ls_shift/su_mean 0.000
_refine_ls_structure_factor_coef Fsqd
_refine_ls_weighting_details 'w=1/[\s^2^(Fo^2^)+(0.0249P)^2^+1.1818P] where P=(Fo^2^+2Fc^2^)/3'
_refine_ls_weighting_scheme calc
_refine_ls_wR_factor_gt 0.0600
_refine_ls_wR_factor_ref 0.0612
_reflns_Friedel_coverage 0.000
_reflns_number_gt 2918
_reflns_number_total 3084
_reflns_threshold_expression 'I > 2\s(I)'
_cod_data_source_file d1cc02576g2.cif
_cod_data_source_block t_a
_cod_depositor_comments 'Adding full bibliography for 7128562.cif.'
_cod_original_sg_symbol_H-M 'P 21/c'
_cod_database_code 7128562
_shelx_shelxl_version_number 2018/3
_shelx_space_group_comment
;
The symmetry employed for this shelxl refinement is uniquely defined
by the following loop, which should always be used as a source of
symmetry information in preference to the above space-group names.
They are only intended as comments.
;
_shelx_estimated_absorpt_t_min 0.408
_shelx_estimated_absorpt_t_max 0.463

loop_
_space_group_symop_operation_xyz
'x, y, z'
'-x, y+1/2, -z+1/2'
'-x, -y, -z'
'x, -y-1/2, z-1/2'

loop_
_atom_site_label
_atom_site_type_symbol
_atom_site_fract_x
_atom_site_fract_y
_atom_site_fract_z
_atom_site_U_iso_or_equiv
_atom_site_adp_type
_atom_site_occupancy
_atom_site_site_symmetry_order
_atom_site_calc_flag
_atom_site_refinement_flags_posn
_atom_site_refinement_flags_adp
_atom_site_refinement_flags_occupancy
_atom_site_disorder_assembly
_atom_site_disorder_group
C1 C 0.01792(13) 0.8939(4) 0.12339(12) 0.0379(5) Uani 1 1 d . . . . .
Br1 Br -0.07366(2) 0.80614(5) 0.03155(2) 0.05582(10) Uani 1 1 d . . . . .
N1 N 0.31988(10) 0.7594(3) 0.37705(9) 0.0317(3) Uani 1 1 d . . . . .
C2 C 0.01291(14) 1.0937(5) 0.16289(14) 0.0484(6) Uani 1 1 d . . . . .
H2 H -0.035929 1.188065 0.145007 0.058 Uiso 1 1 calc R U . . .
Br2 Br 0.73264(2) -0.16716(4) 0.34776(2) 0.03845(9) Uani 1 1 d . . . . .
N2 N 0.31711(10) 0.5188(3) 0.48231(9) 0.0334(4) Uani 1 1 d . . . . .
C5 C 0.15458(14) 0.8186(4) 0.21478(13) 0.0405(5) Uani 1 1 d . . . . .
H5 H 0.203081 0.722766 0.232318 0.049 Uiso 1 1 calc R U . . .
C4 C 0.15215(12) 1.0199(3) 0.25619(11) 0.0319(4) Uani 1 1 d . . . . .
C3 C 0.08031(15) 1.1559(4) 0.22944(14) 0.0435(5) Uani 1 1 d . . . . .
H3 H 0.077124 1.293675 0.257032 0.052 Uiso 1 1 calc R U . . .
C6 C 0.08790(14) 0.7545(4) 0.14858(13) 0.0424(5) Uani 1 1 d . . . . .
H6 H 0.090460 0.616235 0.120937 0.051 Uiso 1 1 calc R U . . .
C7 C 0.22682(13) 1.0924(4) 0.32754(12) 0.0369(4) Uani 1 1 d . . . . .
H7A H 0.271933 1.148540 0.310842 0.044 Uiso 1 1 calc R U . . .
H7B H 0.210390 1.224023 0.353720 0.044 Uiso 1 1 calc R U . . .
C8 C 0.25966(12) 0.8936(3) 0.38478(11) 0.0317(4) Uani 1 1 d . . . . .
C9 C 0.22682(13) 0.8481(4) 0.44125(12) 0.0369(5) Uani 1 1 d . . . . .
H9 H 0.184256 0.943945 0.446722 0.044 Uiso 1 1 calc R U . . .
C10 C 0.25831(13) 0.6580(4) 0.48928(12) 0.0360(5) Uani 1 1 d . . . . .
H10 H 0.237176 0.625262 0.528910 0.043 Uiso 1 1 calc R U . . .
C11 C 0.34566(12) 0.5763(3) 0.42634(11) 0.0305(4) Uani 1 1 d . . . . .
C12 C 0.40991(12) 0.4198(4) 0.41909(11) 0.0330(4) Uani 1 1 d . . . . .
H12 H 0.425074 0.287675 0.452687 0.040 Uiso 1 1 calc R U . . .
C13 C 0.44864(12) 0.4471(3) 0.36958(11) 0.0310(4) Uani 1 1 d . . . . .
H13 H 0.433087 0.578785 0.335822 0.037 Uiso 1 1 calc R U . . .
C14 C 0.51348(12) 0.2920(3) 0.36224(11) 0.0296(4) Uani 1 1 d . . . . .
C15 C 0.53275(13) 0.0736(3) 0.39966(11) 0.0328(4) Uani 1 1 d . . . . .
H15 H 0.500808 0.018424 0.428467 0.039 Uiso 1 1 calc R U . . .
C16 C 0.59728(13) -0.0629(3) 0.39545(11) 0.0318(4) Uani 1 1 d . . . . .
H16 H 0.610319 -0.209493 0.421535 0.038 Uiso 1 1 calc R U . . .
C17 C 0.64251(12) 0.0191(3) 0.35228(10) 0.0294(4) Uani 1 1 d . . . . .
C18 C 0.62424(12) 0.2305(3) 0.31291(11) 0.0300(4) Uani 1 1 d . . . . .
H18 H 0.655505 0.282472 0.283085 0.036 Uiso 1 1 calc R U . . .
C19 C 0.55937(12) 0.3648(3) 0.31788(11) 0.0302(4) Uani 1 1 d . . . . .
H19 H 0.545863 0.509334 0.290574 0.036 Uiso 1 1 calc R U . . .

loop_
_atom_site_aniso_label
_atom_site_aniso_U_11
_atom_site_aniso_U_22
_atom_site_aniso_U_33
_atom_site_aniso_U_23
_atom_site_aniso_U_13
_atom_site_aniso_U_12
C1 0.0305(10) 0.0459(12) 0.0333(10) 0.0100(9) 0.0070(8) -0.0068(9)
Br1 0.03621(14) 0.07093(19) 0.04617(16) 0.01033(12) -0.00133(11) -0.01433(11)
N1 0.0322(8) 0.0309(8) 0.0285(8) -0.0014(7) 0.0073(7) -0.0024(7)
C2 0.0344(11) 0.0514(14) 0.0524(14) 0.0094(11) 0.0079(10) 0.0123(10)
Br2 0.04019(14) 0.03384(13) 0.04522(14) 0.00184(9) 0.02033(10) 0.00334(8)
N2 0.0365(9) 0.0345(9) 0.0268(8) -0.0013(7) 0.0089(7) -0.0020(7)
C5 0.0335(11) 0.0420(12) 0.0397(12) -0.0034(9) 0.0061(9) 0.0085(9)
C4 0.0331(10) 0.0302(10) 0.0322(10) 0.0036(8) 0.0119(8) 0.0001(8)
C3 0.0473(13) 0.0375(12) 0.0441(12) 0.0024(9) 0.0149(10) 0.0108(9)
C6 0.0414(12) 0.0415(12) 0.0390(12) -0.0056(10) 0.0085(10) 0.0004(10)
C7 0.0410(11) 0.0299(10) 0.0352(10) -0.0002(8) 0.0087(9) -0.0002(9)
C8 0.0313(10) 0.0300(10) 0.0274(9) -0.0048(8) 0.0034(8) -0.0031(8)
C9 0.0345(11) 0.0410(11) 0.0332(10) -0.0049(9) 0.0104(9) 0.0033(9)
C10 0.0380(11) 0.0413(11) 0.0288(10) -0.0033(8) 0.0125(9) -0.0035(9)
C11 0.0303(10) 0.0301(10) 0.0264(9) -0.0033(8) 0.0048(8) -0.0044(8)
C12 0.0350(10) 0.0318(10) 0.0282(9) 0.0023(8) 0.0070(8) 0.0009(8)
C13 0.0346(10) 0.0288(10) 0.0240(9) 0.0004(7) 0.0043(8) -0.0013(8)
C14 0.0330(10) 0.0293(9) 0.0226(9) -0.0021(7) 0.0059(8) -0.0015(8)
C15 0.0410(11) 0.0308(10) 0.0288(9) 0.0021(8) 0.0153(8) -0.0015(8)
C16 0.0409(11) 0.0271(9) 0.0271(9) 0.0016(7) 0.0122(8) -0.0013(8)
C17 0.0324(10) 0.0278(9) 0.0260(9) -0.0035(7) 0.0084(8) -0.0007(7)
C18 0.0349(10) 0.0304(9) 0.0239(9) -0.0019(7) 0.0099(8) -0.0064(8)
C19 0.0356(10) 0.0273(9) 0.0235(9) 0.0005(7) 0.0060(8) -0.0033(8)

loop_
_atom_type_symbol
_atom_type_description
_atom_type_scat_dispersion_real
_atom_type_scat_dispersion_imag
_atom_type_scat_source
C C 0.0181 0.0091 'International Tables Vol C Tables 4.2.6.8 and 6.1.1.4'
H H 0.0000 0.0000 'International Tables Vol C Tables 4.2.6.8 and 6.1.1.4'
N N 0.0311 0.0180 'International Tables Vol C Tables 4.2.6.8 and 6.1.1.4'
Br Br -0.6763 1.2805 'International Tables Vol C Tables 4.2.6.8 and 6.1.1.4'

loop_
_geom_angle_atom_site_label_1
_geom_angle_atom_site_label_2
_geom_angle_atom_site_label_3
_geom_angle
_geom_angle_site_symmetry_1
_geom_angle_site_symmetry_3
_geom_angle_publ_flag
C2 C1 C6 121.3(2) . . ?
C2 C1 Br1 119.80(17) . . ?
C6 C1 Br1 118.92(18) . . ?
C8 N1 C11 116.43(17) . . ?
C1 C2 C3 119.1(2) . . ?
C1 C2 H2 120.4 . . ?
C3 C2 H2 120.4 . . ?
C10 N2 C11 116.00(17) . . ?
C6 C5 C4 121.5(2) . . ?
C6 C5 H5 119.3 . . ?
C4 C5 H5 119.3 . . ?
C3 C4 C5 118.0(2) . . ?
C3 C4 C7 121.00(19) . . ?
C5 C4 C7 120.97(18) . . ?
C4 C3 C2 121.1(2) . . ?
C4 C3 H3 119.4 . . ?
C2 C3 H3 119.4 . . ?
C1 C6 C5 119.0(2) . . ?
C1 C6 H6 120.5 . . ?
C5 C6 H6 120.5 . . ?
C8 C7 C4 112.46(17) . . ?
C8 C7 H7A 109.1 . . ?
C4 C7 H7A 109.1 . . ?
C8 C7 H7B 109.1 . . ?
C4 C7 H7B 109.1 . . ?
H7A C7 H7B 107.8 . . ?
N1 C8 C9 121.50(19) . . ?
N1 C8 C7 117.29(18) . . ?
C9 C8 C7 121.18(19) . . ?
C10 C9 C8 117.40(19) . . ?
C10 C9 H9 121.3 . . ?
C8 C9 H9 121.3 . . ?
N2 C10 C9 122.64(19) . . ?
N2 C10 H10 118.7 . . ?
C9 C10 H10 118.7 . . ?
N2 C11 N1 126.02(18) . . ?
N2 C11 C12 115.23(17) . . ?
N1 C11 C12 118.74(17) . . ?
C13 C12 C11 125.50(18) . . ?
C13 C12 H12 117.2 . . ?
C11 C12 H12 117.2 . . ?
C12 C13 C14 125.88(18) . . ?
C12 C13 H13 117.1 . . ?
C14 C13 H13 117.1 . . ?
C19 C14 C15 118.13(18) . . ?
C19 C14 C13 119.31(17) . . ?
C15 C14 C13 122.54(18) . . ?
C16 C15 C14 121.36(18) . . ?
C16 C15 H15 119.3 . . ?
C14 C15 H15 119.3 . . ?
C15 C16 C17 118.49(18) . . ?
C15 C16 H16 120.8 . . ?
C17 C16 H16 120.8 . . ?
C18 C17 C16 122.00(18) . . ?
C18 C17 Br2 119.52(14) . . ?
C16 C17 Br2 118.48(15) . . ?
C17 C18 C19 118.65(18) . . ?
C17 C18 H18 120.7 . . ?
C19 C18 H18 120.7 . . ?
C18 C19 C14 121.33(18) . . ?
C18 C19 H19 119.3 . . ?
C14 C19 H19 119.3 . . ?

loop_
_geom_bond_atom_site_label_1
_geom_bond_atom_site_label_2
_geom_bond_distance
_geom_bond_site_symmetry_2
_geom_bond_publ_flag
C1 C2 1.374(4) . ?
C1 C6 1.374(3) . ?
C1 Br1 1.910(2) . ?
N1 C8 1.339(3) . ?
N1 C11 1.350(3) . ?
C2 C3 1.391(3) . ?
C2 H2 0.9500 . ?
Br2 C17 1.9092(19) . ?
N2 C10 1.331(3) . ?
N2 C11 1.341(3) . ?
C5 C6 1.384(3) . ?
C5 C4 1.390(3) . ?
C5 H5 0.9500 . ?
C4 C3 1.388(3) . ?
C4 C7 1.522(3) . ?
C3 H3 0.9500 . ?
C6 H6 0.9500 . ?
C7 C8 1.512(3) . ?
C7 H7A 0.9900 . ?
C7 H7B 0.9900 . ?
C8 C9 1.384(3) . ?
C9 C10 1.380(3) . ?
C9 H9 0.9500 . ?
C10 H10 0.9500 . ?
C11 C12 1.467(3) . ?
C12 C13 1.327(3) . ?
C12 H12 0.9500 . ?
C13 C14 1.471(3) . ?
C13 H13 0.9500 . ?
C14 C19 1.397(3) . ?
C14 C15 1.404(3) . ?
C15 C16 1.383(3) . ?
C15 H15 0.9500 . ?
C16 C17 1.387(3) . ?
C16 H16 0.9500 . ?
C17 C18 1.384(3) . ?
C18 C19 1.386(3) . ?
C18 H18 0.9500 . ?
C19 H19 0.9500 . ?

loop_
_geom_torsion_atom_site_label_1
_geom_torsion_atom_site_label_2
_geom_torsion_atom_site_label_3
_geom_torsion_atom_site_label_4
_geom_torsion
_geom_torsion_site_symmetry_1
_geom_torsion_site_symmetry_2
_geom_torsion_site_symmetry_3
_geom_torsion_site_symmetry_4
_geom_torsion_publ_flag
C6 C1 C2 C3 0.3(4) . . . . ?
Br1 C1 C2 C3 -179.65(18) . . . . ?
C6 C5 C4 C3 0.3(3) . . . . ?
C6 C5 C4 C7 -178.2(2) . . . . ?
C5 C4 C3 C2 -0.4(3) . . . . ?
C7 C4 C3 C2 178.1(2) . . . . ?
C1 C2 C3 C4 0.1(4) . . . . ?
C2 C1 C6 C5 -0.4(3) . . . . ?
Br1 C1 C6 C5 179.54(18) . . . . ?
C4 C5 C6 C1 0.1(4) . . . . ?
C3 C4 C7 C8 131.6(2) . . . . ?
C5 C4 C7 C8 -49.9(3) . . . . ?
C11 N1 C8 C9 1.0(3) . . . . ?
C11 N1 C8 C7 -177.00(16) . . . . ?
C4 C7 C8 N1 91.2(2) . . . . ?
C4 C7 C8 C9 -86.8(2) . . . . ?
N1 C8 C9 C10 -0.3(3) . . . . ?
C7 C8 C9 C10 177.67(18) . . . . ?
C11 N2 C10 C9 1.2(3) . . . . ?
C8 C9 C10 N2 -0.9(3) . . . . ?
C10 N2 C11 N1 -0.4(3) . . . . ?
C10 N2 C11 C12 -179.51(17) . . . . ?
C8 N1 C11 N2 -0.7(3) . . . . ?
C8 N1 C11 C12 178.38(17) . . . . ?
N2 C11 C12 C13 -177.78(19) . . . . ?
N1 C11 C12 C13 3.0(3) . . . . ?
C11 C12 C13 C14 179.60(18) . . . . ?
C12 C13 C14 C19 -168.36(19) . . . . ?
C12 C13 C14 C15 10.2(3) . . . . ?
C19 C14 C15 C16 2.4(3) . . . . ?
C13 C14 C15 C16 -176.20(18) . . . . ?
C14 C15 C16 C17 -0.8(3) . . . . ?
C15 C16 C17 C18 -0.8(3) . . . . ?
C15 C16 C17 Br2 179.08(14) . . . . ?
C16 C17 C18 C19 0.9(3) . . . . ?
Br2 C17 C18 C19 -179.03(14) . . . . ?
C17 C18 C19 C14 0.8(3) . . . . ?
C15 C14 C19 C18 -2.3(3) . . . . ?
C13 C14 C19 C18 176.29(17) . . . . ?
